data_7703098
loop_
_publ_author_name
'Thu\'ery, Pierre'
'Atoini, Youssef'
'Harrowfield, Jack'

_publ_section_title
;
 Zero-, mono- and diperiodic uranyl ion complexes with the diphenate
 dianion: influences of transition metal ion coordination and differential
 U<sup>VI</sup> chelation.
;
_journal_issue 3
_journal_name_full 'Dalton transactions (Cambridge, England : 2003)'
_journal_page_first 817
_journal_page_last 828
_journal_paper_doi 10.1039/c9dt04126e
_journal_volume 49
_journal_year 2020
_chemical_formula_sum 'C44 H29 Ag2 N O17 U2'
_chemical_formula_weight 1535.48
_space_group_crystal_system triclinic
_space_group_IT_number 2
_space_group_name_Hall '-P 1'
_space_group_name_H-M_alt 'P -1'
_atom_sites_solution_hydrogens mixed
_atom_sites_solution_primary dual
_atom_sites_solution_secondary difmap
_audit_creation_method SHELXL-2014
_audit_update_record
;
2019-10-11 deposited with the CCDC.	2019-12-11 downloaded from the CCDC.
;
_cell_angle_alpha 76.635(3)
_cell_angle_beta 78.852(2)
_cell_angle_gamma 87.993(3)
_cell_formula_units_Z 2
_cell_length_a 9.4256(5)
_cell_length_b 15.0290(5)
_cell_length_c 15.8358(8)
_cell_measurement_reflns_used 128849
_cell_measurement_temperature 100(2)
_cell_measurement_theta_max 25.68
_cell_measurement_theta_min 2.59
_cell_volume 2141.21(17)
_computing_cell_refinement 'HKL2000 (Otwinowski & Minor, 1997)'
_computing_data_collection 'COLLECT (Nonius, 1998)'
_computing_data_reduction 'HKL2000 (Otwinowski & Minor, 1997)'
_computing_molecular_graphics 'SHELXTL (Sheldrick, 2008)'
_computing_publication_material 'SHELXTL (Sheldrick, 2008); PLATON (Spek, 2003)'
_computing_structure_refinement 'SHELXL (Sheldrick, 2015)'
_computing_structure_solution 'SHELXT (Sheldrick, 2015)'
_diffrn_ambient_temperature 100(2)
_diffrn_measured_fraction_theta_full 0.999
_diffrn_measured_fraction_theta_max 0.999
_diffrn_measurement_device_type 'Nonius Kappa-CCD area-detector diffractometer'
_diffrn_measurement_method '2 \f and 13 \w scans with 2\% steps (837 frames)'
_diffrn_radiation_monochromator graphite
_diffrn_radiation_source 'fine-focus sealed tube'
_diffrn_radiation_type MoK\a
_diffrn_radiation_wavelength 0.71073
_diffrn_reflns_av_R_equivalents 0.0667
_diffrn_reflns_av_unetI/netI 0.0721
_diffrn_reflns_Laue_measured_fraction_full 0.999
_diffrn_reflns_Laue_measured_fraction_max 0.999
_diffrn_reflns_limit_h_max 11
_diffrn_reflns_limit_h_min -11
_diffrn_reflns_limit_k_max 18
_diffrn_reflns_limit_k_min -18
_diffrn_reflns_limit_l_max 19
_diffrn_reflns_limit_l_min -19
_diffrn_reflns_number 128849
_diffrn_reflns_point_group_measured_fraction_full 0.999
_diffrn_reflns_point_group_measured_fraction_max 0.999
_diffrn_reflns_theta_full 25.242
_diffrn_reflns_theta_max 25.681
_diffrn_reflns_theta_min 2.594
_diffrn_standards_decay_% 0
_diffrn_standards_interval_time 0
_diffrn_standards_number 0
_exptl_absorpt_coefficient_mu 8.520
_exptl_absorpt_correction_T_max 0.464
_exptl_absorpt_correction_T_min 0.287
_exptl_absorpt_correction_type multi-scan
_exptl_absorpt_process_details 'SCALEPACK (Otwinowski & Minor, 1997)'
_exptl_crystal_colour 'translucent light yellow'
_exptl_crystal_density_diffrn 2.382
_exptl_crystal_description platelet
_exptl_crystal_F_000 1428
_exptl_crystal_size_max 0.17
_exptl_crystal_size_mid 0.15
_exptl_crystal_size_min 0.09
_refine_diff_density_max 1.060
_refine_diff_density_min -1.148
_refine_diff_density_rms 0.245
_refine_ls_extinction_method none
_refine_ls_goodness_of_fit_ref 1.046
_refine_ls_hydrogen_treatment mixed
_refine_ls_matrix_type full
_refine_ls_number_parameters 612
_refine_ls_number_reflns 8145
_refine_ls_number_restraints 9
_refine_ls_restrained_S_all 1.045
_refine_ls_R_factor_all 0.0371
_refine_ls_R_factor_gt 0.0263
_refine_ls_shift/su_max 0.001
_refine_ls_shift/su_mean 0.000
_refine_ls_structure_factor_coef Fsqd
_refine_ls_weighting_details 'w=1/[\s^2^(Fo^2^)+(0.0162P)^2^+0.0092P] where P=(Fo^2^+2Fc^2^)/3'
_refine_ls_weighting_scheme calc
_refine_ls_wR_factor_gt 0.0562
_refine_ls_wR_factor_ref 0.0586
_reflns_Friedel_coverage 0.000
_reflns_number_gt 7000
_reflns_number_total 8145
_reflns_threshold_expression 'I > 2\s(I)'
_cod_data_source_file c9dt04126e1.cif
_cod_data_source_block 5
_cod_depositor_comments 'Adding full bibliography for 7703096--7703104.cif.'
_cod_database_code 7703098
_shelx_space_group_comment
;
The symmetry employed for this shelxl refinement is uniquely defined
by the following loop, which should always be used as a source of
symmetry information in preference to the above space-group names.
They are only intended as comments.
;
_shelxl_version_number 2014-3

loop_
_space_group_symop_operation_xyz
'x, y, z'
'-x, -y, -z'

loop_
_atom_site_label
_atom_site_type_symbol
_atom_site_fract_x
_atom_site_fract_y
_atom_site_fract_z
_atom_site_U_iso_or_equiv
_atom_site_adp_type
_atom_site_occupancy
_atom_site_site_symmetry_order
_atom_site_calc_flag
_atom_site_refinement_flags_posn
_atom_site_refinement_flags_adp
_atom_site_refinement_flags_occupancy
_atom_site_disorder_assembly
_atom_site_disorder_group
U1 U 0.25337(2) 0.43681(2) 0.26395(2) 0.01870(5) Uani 1 1 d . . . . .
U2 U 0.13702(2) 0.03597(2) 0.70957(2) 0.02101(6) Uani 1 1 d . . . . .
Ag1 Ag 0.51837(4) 0.19052(3) 0.33935(2) 0.02868(10) Uani 1 1 d . . . . .
Ag2A Ag 0.03766(15) 0.66848(6) 0.34692(7) 0.0322(2) Uani 0.945(5) 1 d . U P A 1
Ag2B Ag -0.018(3) 0.6815(10) 0.3229(14) 0.040(4) Uani 0.055(5) 1 d . U P A 2
O1 O 0.0792(3) 0.3856(2) 0.2971(2) 0.0225(8) Uani 1 1 d . . . . .
O2 O 0.4255(3) 0.4879(2) 0.2297(2) 0.0243(8) Uani 1 1 d . . . . .
O3 O 0.1015(3) 0.0199(2) 0.6084(2) 0.0275(8) Uani 1 1 d . . . . .
O4 O 0.1742(3) 0.0490(2) 0.8109(2) 0.0251(8) Uani 1 1 d . . . . .
O5 O 0.2043(3) 0.4893(2) 0.4029(2) 0.0257(8) Uani 1 1 d . . . . .
O6 O 0.3076(3) 0.3555(2) 0.4056(2) 0.0238(8) Uani 1 1 d . . . . .
O7 O 0.2495(3) 0.1850(2) 0.6301(2) 0.0276(8) Uani 1 1 d . . . . .
O8 O 0.3946(3) 0.0674(2) 0.6367(2) 0.0256(8) Uani 1 1 d . . . . .
O9 O 0.3783(3) 0.2897(2) 0.25950(19) 0.0231(8) Uani 1 1 d . . . . .
O10 O 0.2895(3) 0.3526(2) 0.14203(19) 0.0215(7) Uani 1 1 d . . . . .
O11 O 0.7186(3) 0.1045(2) 0.2696(2) 0.0204(7) Uani 1 1 d . . . . .
O12 O 0.9502(3) 0.1203(2) 0.2134(2) 0.0243(8) Uani 1 1 d . . . . .
O13 O 0.1752(3) 0.5298(2) 0.1317(2) 0.0212(7) Uani 1 1 d . . . . .
O14 O 0.1542(3) 0.5929(2) 0.24442(19) 0.0206(7) Uani 1 1 d . . . . .
O15 O 0.1280(3) 0.9690(2) 0.2348(2) 0.0286(8) Uani 1 1 d . . . . .
O16 O 0.0248(3) 0.8327(2) 0.2797(2) 0.0239(7) Uani 1 1 d . . . . .
O17 O 0.3793(4) 0.0550(3) 0.3504(3) 0.0418(10) Uani 1 1 d D . . . .
H17A H 0.444(4) 0.015(3) 0.357(4) 0.063 Uiso 1 1 d D U . . .
H17B H 0.325(4) 0.038(3) 0.320(3) 0.063 Uiso 1 1 d D U . . .
N1 N 0.0219(4) 0.7173(3) 0.4695(3) 0.0371(12) Uani 1 1 d . . . . .
C1 C 0.2746(4) 0.4115(3) 0.5381(3) 0.0175(10) Uani 1 1 d . . . . .
C2 C 0.3829(4) 0.3585(3) 0.5750(3) 0.0187(10) Uani 1 1 d . . . . .
C3 C 0.3978(4) 0.3619(4) 0.6595(3) 0.0244(11) Uani 1 1 d . . . . .
H3 H 0.4752 0.3301 0.6833 0.029 Uiso 1 1 calc R U . . .
C4 C 0.3032(5) 0.4102(4) 0.7103(3) 0.0248(11) Uani 1 1 d . . . . .
H4 H 0.3153 0.4107 0.7683 0.030 Uiso 1 1 calc R U . . .
C5 C 0.1898(4) 0.4582(3) 0.6756(3) 0.0222(11) Uani 1 1 d . . . . .
H5 H 0.1223 0.4898 0.7107 0.027 Uiso 1 1 calc R U . . .
C6 C 0.1764(4) 0.4594(4) 0.5897(3) 0.0238(11) Uani 1 1 d . . . . .
H6 H 0.1004 0.4928 0.5656 0.029 Uiso 1 1 calc R U . . .
C7 C 0.4888(4) 0.3050(3) 0.5233(3) 0.0188(10) Uani 1 1 d . . . . .
C8 C 0.4872(4) 0.2097(4) 0.5412(3) 0.0222(11) Uani 1 1 d . . . . .
C9 C 0.5949(4) 0.1645(4) 0.4921(3) 0.0223(11) Uani 1 1 d . . . . .
H9 H 0.5954 0.0996 0.5042 0.027 Uiso 1 1 calc R U . . .
C10 C 0.7006(4) 0.2145(4) 0.4260(3) 0.0258(12) Uani 1 1 d . . . . .
H10 H 0.7719 0.1835 0.3926 0.031 Uiso 1 1 calc R U . . .
C11 C 0.7025(4) 0.3092(4) 0.4087(3) 0.0260(12) Uani 1 1 d . . . . .
H11 H 0.7747 0.3433 0.3637 0.031 Uiso 1 1 calc R U . . .
C12 C 0.5984(4) 0.3534(4) 0.4574(3) 0.0226(11) Uani 1 1 d . . . . .
H12 H 0.6009 0.4182 0.4462 0.027 Uiso 1 1 calc R U . . .
C13 C 0.2604(5) 0.4186(4) 0.4436(3) 0.0226(11) Uani 1 1 d . . . . .
C14 C 0.3709(5) 0.1526(4) 0.6064(3) 0.0247(11) Uani 1 1 d . . . . .
C15 C 0.4255(4) 0.2146(3) 0.1400(3) 0.0202(10) Uani 1 1 d . . . . .
C16 C 0.5771(4) 0.2018(3) 0.1228(3) 0.0195(10) Uani 1 1 d . . . . .
C17 C 0.6302(4) 0.1261(3) 0.0926(3) 0.0207(11) Uani 1 1 d . . . . .
H17 H 0.7317 0.1170 0.0807 0.025 Uiso 1 1 calc R U . . .
C18 C 0.5373(4) 0.0624(4) 0.0790(3) 0.0222(11) Uani 1 1 d . . . . .
H18 H 0.5754 0.0103 0.0584 0.027 Uiso 1 1 calc R U . . .
C19 C 0.3890(4) 0.0761(3) 0.0958(3) 0.0212(11) Uani 1 1 d . . . . .
H19 H 0.3254 0.0331 0.0865 0.025 Uiso 1 1 calc R U . . .
C20 C 0.3338(4) 0.1510(3) 0.1257(3) 0.0208(10) Uani 1 1 d . . . . .
H20 H 0.2322 0.1597 0.1368 0.025 Uiso 1 1 calc R U . . .
C21 C 0.6790(4) 0.2728(4) 0.1304(3) 0.0193(10) Uani 1 1 d . . . . .
C22 C 0.8017(4) 0.2472(3) 0.1705(3) 0.0196(10) Uani 1 1 d . . . . .
C23 C 0.9032(5) 0.3159(4) 0.1659(3) 0.0239(11) Uani 1 1 d . . . . .
H23 H 0.9868 0.2998 0.1911 0.029 Uiso 1 1 calc R U . . .
C24 C 0.8838(5) 0.4052(4) 0.1261(3) 0.0264(11) Uani 1 1 d . . . . .
H24 H 0.9529 0.4505 0.1241 0.032 Uiso 1 1 calc R U . . .
C25 C 0.7634(4) 0.4289(4) 0.0891(3) 0.0253(11) Uani 1 1 d . . . . .
H25 H 0.7491 0.4912 0.0625 0.030 Uiso 1 1 calc R U . . .
C26 C 0.6637(5) 0.3642(4) 0.0899(3) 0.0232(11) Uani 1 1 d . . . . .
H26 H 0.5830 0.3821 0.0623 0.028 Uiso 1 1 calc R U . . .
C27 C 0.3618(4) 0.2898(3) 0.1804(3) 0.0201(10) Uani 1 1 d . . . . .
C28 C 0.8253(4) 0.1536(4) 0.2184(3) 0.0225(11) Uani 1 1 d . . . . .
C29 C 0.0809(4) 0.6809(3) 0.1131(3) 0.0190(10) Uani 1 1 d . . . . .
C30 C 0.1280(4) 0.7684(4) 0.1122(3) 0.0210(11) Uani 1 1 d . . . . .
C31 C 0.0578(4) 0.8444(4) 0.0696(3) 0.0232(11) Uani 1 1 d . . . . .
H31 H 0.0867 0.9042 0.0698 0.028 Uiso 1 1 calc R U . . .
C32 C -0.0550(4) 0.8329(4) 0.0266(3) 0.0251(11) Uani 1 1 d . . . . .
H32 H -0.1034 0.8846 -0.0013 0.030 Uiso 1 1 calc R U . . .
C33 C -0.0951(4) 0.7460(4) 0.0252(3) 0.0257(12) Uani 1 1 d . . . . .
H33 H -0.1693 0.7381 -0.0055 0.031 Uiso 1 1 calc R U . . .
C34 C -0.0294(4) 0.6711(4) 0.0675(3) 0.0249(11) Uani 1 1 d . . . . .
H34 H -0.0585 0.6117 0.0661 0.030 Uiso 1 1 calc R U . . .
C35 C 0.2627(4) 0.7826(3) 0.1450(3) 0.0215(10) Uani 1 1 d . . . . .
C36 C 0.2685(4) 0.8411(3) 0.2007(3) 0.0215(10) Uani 1 1 d . . . . .
C37 C 0.4023(4) 0.8614(4) 0.2193(3) 0.0264(11) Uani 1 1 d . . . . .
H37 H 0.4067 0.9025 0.2562 0.032 Uiso 1 1 calc R U . . .
C38 C 0.5275(5) 0.8213(4) 0.1839(3) 0.0290(12) Uani 1 1 d . . . . .
H38 H 0.6178 0.8353 0.1962 0.035 Uiso 1 1 calc R U . . .
C39 C 0.5209(4) 0.7608(3) 0.1305(3) 0.0234(11) Uani 1 1 d . . . . .
H39 H 0.6065 0.7324 0.1071 0.028 Uiso 1 1 calc R U . . .
C40 C 0.3896(4) 0.7418(3) 0.1115(3) 0.0201(10) Uani 1 1 d . . . . .
H40 H 0.3858 0.7003 0.0750 0.024 Uiso 1 1 calc R U . . .
C41 C 0.1404(4) 0.5980(3) 0.1637(3) 0.0197(10) Uani 1 1 d . . . . .
C42 C 0.1358(4) 0.8840(4) 0.2406(3) 0.0246(11) Uani 1 1 d . . . . .
C43 C -0.0280(5) 0.7649(4) 0.5151(3) 0.0309(13) Uani 1 1 d . . . . .
C44 C -0.0902(5) 0.8242(4) 0.5718(3) 0.0344(13) Uani 1 1 d . . . . .
H44A H -0.0880 0.7941 0.6334 0.052 Uiso 1 1 calc R U . . .
H44B H -0.1905 0.8375 0.5652 0.052 Uiso 1 1 calc R U . . .
H44C H -0.0344 0.8815 0.5555 0.052 Uiso 1 1 calc R U . . .

loop_
_atom_site_aniso_label
_atom_site_aniso_U_11
_atom_site_aniso_U_22
_atom_site_aniso_U_33
_atom_site_aniso_U_23
_atom_site_aniso_U_13
_atom_site_aniso_U_12
U1 0.01937(9) 0.01764(12) 0.01938(10) -0.00423(8) -0.00490(6) 0.00283(7)
U2 0.02237(9) 0.01670(12) 0.02193(10) -0.00361(8) -0.00042(7) 0.00102(7)
Ag1 0.02813(18) 0.0317(3) 0.0257(2) -0.00552(19) -0.00671(15) 0.00959(17)
Ag2A 0.0482(5) 0.0210(3) 0.0247(3) -0.0059(3) 0.0003(3) 0.0008(3)
Ag2B 0.060(8) 0.023(5) 0.028(6) 0.001(4) 0.007(6) -0.004(5)
O1 0.0214(15) 0.021(2) 0.0268(18) -0.0074(16) -0.0078(13) 0.0026(14)
O2 0.0219(15) 0.021(2) 0.0321(19) -0.0091(17) -0.0061(13) 0.0023(14)
O3 0.0309(17) 0.027(2) 0.0241(19) -0.0048(17) -0.0059(13) 0.0001(15)
O4 0.0314(17) 0.020(2) 0.0252(19) -0.0073(17) -0.0073(13) 0.0023(15)
O5 0.0311(17) 0.023(2) 0.0237(18) -0.0054(17) -0.0075(14) 0.0069(15)
O6 0.0308(16) 0.024(2) 0.0184(17) -0.0053(16) -0.0085(13) 0.0062(15)
O7 0.0221(16) 0.023(2) 0.032(2) -0.0025(17) 0.0054(13) 0.0007(15)
O8 0.0226(16) 0.022(2) 0.0271(19) -0.0013(17) 0.0022(13) -0.0001(15)
O9 0.0294(16) 0.022(2) 0.0192(18) -0.0060(16) -0.0066(13) 0.0082(15)
O10 0.0243(16) 0.018(2) 0.0231(18) -0.0065(16) -0.0056(13) 0.0061(14)
O11 0.0210(15) 0.014(2) 0.0230(17) -0.0023(15) 0.0012(12) 0.0010(13)
O12 0.0196(15) 0.017(2) 0.0335(19) -0.0011(16) -0.0035(13) 0.0003(14)
O13 0.0239(15) 0.016(2) 0.0243(18) -0.0039(16) -0.0083(13) 0.0048(14)
O14 0.0257(15) 0.019(2) 0.0181(17) -0.0051(15) -0.0056(12) 0.0051(14)
O15 0.0243(16) 0.016(2) 0.040(2) -0.0038(17) 0.0036(14) -0.0001(14)
O16 0.0254(16) 0.015(2) 0.0289(19) -0.0039(16) -0.0002(13) 0.0005(14)
O17 0.041(2) 0.033(3) 0.050(3) -0.006(2) -0.0086(18) 0.0053(19)
N1 0.036(2) 0.044(4) 0.033(3) -0.013(3) -0.0047(19) -0.003(2)
C1 0.020(2) 0.012(3) 0.020(2) -0.002(2) -0.0022(17) -0.0036(18)
C2 0.021(2) 0.013(3) 0.020(2) 0.000(2) -0.0020(17) -0.0027(19)
C3 0.020(2) 0.027(3) 0.024(3) -0.003(2) -0.0044(18) 0.002(2)
C4 0.032(2) 0.023(3) 0.019(3) -0.005(2) -0.0020(19) 0.000(2)
C5 0.025(2) 0.019(3) 0.019(3) -0.002(2) 0.0013(18) 0.001(2)
C6 0.018(2) 0.022(3) 0.031(3) -0.009(2) 0.0000(18) -0.005(2)
C7 0.016(2) 0.022(3) 0.021(2) -0.006(2) -0.0085(17) 0.0037(19)
C8 0.021(2) 0.022(3) 0.024(3) -0.005(2) -0.0068(18) 0.004(2)
C9 0.021(2) 0.019(3) 0.028(3) -0.007(2) -0.0078(19) 0.005(2)
C10 0.023(2) 0.038(4) 0.017(3) -0.009(2) -0.0042(18) 0.000(2)
C11 0.020(2) 0.027(3) 0.027(3) 0.001(2) -0.0034(19) -0.005(2)
C12 0.023(2) 0.018(3) 0.025(3) -0.003(2) -0.0021(19) 0.002(2)
C13 0.025(2) 0.023(3) 0.021(3) -0.007(2) -0.0046(19) -0.001(2)
C14 0.027(2) 0.025(3) 0.024(3) -0.008(2) -0.005(2) 0.001(2)
C15 0.020(2) 0.023(3) 0.017(2) -0.003(2) -0.0056(17) 0.004(2)
C16 0.018(2) 0.020(3) 0.018(2) 0.001(2) -0.0048(17) 0.0002(19)
C17 0.020(2) 0.023(3) 0.019(2) -0.005(2) -0.0005(17) 0.002(2)
C18 0.030(2) 0.019(3) 0.016(2) -0.003(2) -0.0039(18) 0.000(2)
C19 0.023(2) 0.023(3) 0.017(2) -0.005(2) -0.0005(17) -0.005(2)
C20 0.021(2) 0.019(3) 0.021(3) -0.004(2) -0.0027(18) -0.001(2)
C21 0.021(2) 0.021(3) 0.017(2) -0.009(2) -0.0008(17) 0.001(2)
C22 0.021(2) 0.017(3) 0.021(3) -0.008(2) -0.0001(18) 0.003(2)
C23 0.025(2) 0.022(3) 0.025(3) -0.006(2) -0.0049(19) -0.001(2)
C24 0.027(2) 0.024(3) 0.029(3) -0.007(2) -0.004(2) -0.003(2)
C25 0.029(2) 0.017(3) 0.028(3) -0.005(2) -0.001(2) 0.000(2)
C26 0.028(2) 0.021(3) 0.022(3) -0.007(2) -0.0056(19) 0.004(2)
C27 0.019(2) 0.018(3) 0.024(3) -0.006(2) -0.0057(18) 0.0012(19)
C28 0.026(2) 0.023(3) 0.022(3) -0.009(2) -0.0072(19) 0.002(2)
C29 0.015(2) 0.019(3) 0.020(2) -0.001(2) -0.0029(17) 0.0054(19)
C30 0.020(2) 0.025(3) 0.015(2) -0.003(2) 0.0003(17) 0.007(2)
C31 0.024(2) 0.016(3) 0.025(3) -0.004(2) 0.0012(18) 0.006(2)
C32 0.023(2) 0.026(3) 0.023(3) 0.001(2) -0.0035(19) 0.009(2)
C33 0.021(2) 0.030(3) 0.024(3) -0.004(2) -0.0050(19) 0.004(2)
C34 0.021(2) 0.029(3) 0.026(3) -0.010(2) -0.0032(19) -0.002(2)
C35 0.022(2) 0.016(3) 0.021(3) 0.005(2) -0.0036(18) -0.003(2)
C36 0.022(2) 0.016(3) 0.021(3) 0.003(2) -0.0024(18) 0.002(2)
C37 0.027(2) 0.023(3) 0.032(3) -0.005(2) -0.012(2) 0.003(2)
C38 0.022(2) 0.026(3) 0.037(3) 0.001(3) -0.008(2) -0.003(2)
C39 0.022(2) 0.021(3) 0.022(3) 0.006(2) -0.0020(18) 0.005(2)
C40 0.021(2) 0.018(3) 0.019(2) 0.000(2) -0.0035(17) 0.0056(19)
C41 0.015(2) 0.017(3) 0.024(3) -0.003(2) -0.0003(17) -0.0007(19)
C42 0.023(2) 0.029(3) 0.022(3) -0.007(2) -0.0039(19) 0.000(2)
C43 0.024(2) 0.040(4) 0.028(3) -0.001(3) -0.011(2) -0.007(2)
C44 0.037(3) 0.034(4) 0.033(3) -0.010(3) -0.005(2) 0.004(2)

loop_
_atom_type_symbol
_atom_type_description
_atom_type_scat_dispersion_real
_atom_type_scat_dispersion_imag
_atom_type_scat_source
C C 0.0033 0.0016 'International Tables Vol C Tables 4.2.6.8 and 6.1.1.4'
H H 0.0000 0.0000 'International Tables Vol C Tables 4.2.6.8 and 6.1.1.4'
N N 0.0061 0.0033 'International Tables Vol C Tables 4.2.6.8 and 6.1.1.4'
O O 0.0106 0.0060 'International Tables Vol C Tables 4.2.6.8 and 6.1.1.4'
Ag Ag -0.8971 1.1015 'International Tables Vol C Tables 4.2.6.8 and 6.1.1.4'
U U -9.6767 9.6646 'International Tables Vol C Tables 4.2.6.8 and 6.1.1.4'

loop_
_geom_angle_atom_site_label_1
_geom_angle_atom_site_label_2
_geom_angle_atom_site_label_3
_geom_angle
_geom_angle_site_symmetry_1
_geom_angle_site_symmetry_3
O2 U1 O1 179.28(14) . .
O2 U1 O6 92.40(13) . .
O1 U1 O6 88.30(12) . .
O2 U1 O13 90.72(13) . .
O1 U1 O13 88.61(12) . .
O6 U1 O13 172.62(10) . .
O2 U1 O5 93.64(12) . .
O1 U1 O5 86.94(12) . .
O6 U1 O5 53.38(11) . .
O13 U1 O5 119.74(10) . .
O2 U1 O14 87.19(13) . .
O1 U1 O14 92.63(12) . .
O6 U1 O14 120.96(10) . .
O13 U1 O14 52.52(10) . .
O5 U1 O14 67.72(10) . .
O2 U1 O9 86.34(13) . .
O1 U1 O9 93.75(13) . .
O6 U1 O9 66.17(10) . .
O13 U1 O9 120.74(10) . .
O5 U1 O9 119.51(10) . .
O14 U1 O9 170.60(10) . .
O2 U1 O10 93.40(12) . .
O1 U1 O10 86.10(11) . .
O6 U1 O10 117.32(11) . .
O13 U1 O10 69.13(10) . .
O5 U1 O10 168.58(12) . .
O14 U1 O10 121.64(10) . .
O9 U1 O10 52.07(10) . .
O4 U2 O3 178.49(16) . .
O4 U2 O7 92.09(13) . .
O3 U2 O7 88.94(14) . .
O4 U2 O11 86.67(13) . 2_656
O3 U2 O11 91.86(13) . 2_656
O7 U2 O11 121.26(10) . 2_656
O4 U2 O16 84.51(13) . 2_566
O3 U2 O16 96.91(13) . 2_566
O7 U2 O16 66.12(10) . 2_566
O11 U2 O16 168.76(10) 2_656 2_566
O4 U2 O12 87.56(14) . 2_656
O3 U2 O12 91.30(14) . 2_656
O7 U2 O12 174.01(9) . 2_656
O11 U2 O12 52.75(9) 2_656 2_656
O16 U2 O12 119.76(10) 2_566 2_656
O4 U2 O15 92.56(12) . 2_566
O3 U2 O15 87.92(12) . 2_566
O7 U2 O15 117.86(11) . 2_566
O11 U2 O15 120.86(11) 2_656 2_566
O16 U2 O15 52.81(11) 2_566 2_566
O12 U2 O15 68.13(10) 2_656 2_566
O4 U2 O8 91.17(12) . .
O3 U2 O8 88.59(12) . .
O7 U2 O8 52.54(11) . .
O11 U2 O8 68.76(11) 2_656 .
O16 U2 O8 118.30(11) 2_566 .
O12 U2 O8 121.49(10) 2_656 .
O15 U2 O8 169.86(12) 2_566 .
O9 Ag1 O17 95.96(12) . .
O9 Ag1 O11 122.63(10) . .
O17 Ag1 O11 83.24(11) . .
N1 Ag2A O14 151.86(16) . .
N1 Ag2A O16 83.02(15) . .
O14 Ag2A O16 110.25(12) . .
O16 Ag2B O14 113.7(5) . .
O16 Ag2B N1 79.2(6) . .
O14 Ag2B N1 121.0(14) . .
C13 O5 U1 92.0(3) . .
C13 O6 U1 93.5(3) . .
C14 O7 U2 94.8(3) . .
C14 O8 U2 92.7(3) . .
C27 O9 Ag1 125.5(3) . .
C27 O9 U1 94.8(3) . .
Ag1 O9 U1 138.72(13) . .
C27 O10 U1 94.4(2) . .
C28 O11 U2 93.5(3) . 2_656
C28 O11 Ag1 115.6(3) . .
U2 O11 Ag1 145.09(14) 2_656 .
C28 O12 U2 94.0(3) . 2_656
C41 O13 U1 95.6(3) . .
C41 O14 Ag2A 130.8(3) . .
C41 O14 Ag2B 114.5(8) . .
C41 O14 U1 94.0(3) . .
Ag2A O14 U1 130.16(14) . .
Ag2B O14 U1 139.7(4) . .
C42 O15 U2 93.5(3) . 2_566
C42 O16 Ag2B 135.4(7) . .
C42 O16 Ag2A 124.2(3) . .
C42 O16 U2 93.3(3) . 2_566
Ag2B O16 U2 131.3(6) . 2_566
Ag2A O16 U2 140.04(13) . 2_566
Ag1 O17 H17A 100(4) . .
Ag1 O17 H17B 136(4) . .
H17A O17 H17B 106.8(17) . .
C43 N1 Ag2A 150.7(4) . .
C43 N1 Ag2B 137.1(7) . .
C6 C1 C2 119.9(4) . .
C6 C1 C13 118.5(4) . .
C2 C1 C13 121.6(4) . .
C3 C2 C1 118.3(4) . .
C3 C2 C7 119.5(4) . .
C1 C2 C7 122.0(4) . .
C4 C3 C2 122.0(4) . .
C4 C3 H3 119.0 . .
C2 C3 H3 119.0 . .
C3 C4 C5 119.6(4) . .
C3 C4 H4 120.2 . .
C5 C4 H4 120.2 . .
C6 C5 C4 119.5(4) . .
C6 C5 H5 120.2 . .
C4 C5 H5 120.2 . .
C5 C6 C1 120.4(4) . .
C5 C6 H6 119.8 . .
C1 C6 H6 119.8 . .
C8 C7 C12 119.1(4) . .
C8 C7 C2 122.7(4) . .
C12 C7 C2 118.0(4) . .
C7 C8 C9 119.1(4) . .
C7 C8 C14 123.0(4) . .
C9 C8 C14 117.8(5) . .
C10 C9 C8 120.4(5) . .
C10 C9 H9 119.8 . .
C8 C9 H9 119.8 . .
C11 C10 C9 120.4(4) . .
C11 C10 H10 119.8 . .
C9 C10 H10 119.8 . .
C12 C11 C10 119.3(4) . .
C12 C11 H11 120.3 . .
C10 C11 H11 120.3 . .
C11 C12 C7 121.7(5) . .
C11 C12 H12 119.2 . .
C7 C12 H12 119.2 . .
O6 C13 O5 121.1(4) . .
O6 C13 C1 119.8(4) . .
O5 C13 C1 119.1(4) . .
O7 C14 O8 119.4(4) . .
O7 C14 C8 121.5(5) . .
O8 C14 C8 119.1(4) . .
C20 C15 C16 119.7(4) . .
C20 C15 C27 119.1(4) . .
C16 C15 C27 121.0(4) . .
C17 C16 C15 118.7(4) . .
C17 C16 C21 120.2(4) . .
C15 C16 C21 120.9(4) . .
C16 C17 C18 121.1(4) . .
C16 C17 H17 119.4 . .
C18 C17 H17 119.4 . .
C19 C18 C17 119.4(4) . .
C19 C18 H18 120.3 . .
C17 C18 H18 120.3 . .
C20 C19 C18 120.4(4) . .
C20 C19 H19 119.8 . .
C18 C19 H19 119.8 . .
C19 C20 C15 120.6(4) . .
C19 C20 H20 119.7 . .
C15 C20 H20 119.7 . .
C26 C21 C22 118.6(4) . .
C26 C21 C16 120.2(4) . .
C22 C21 C16 120.9(4) . .
C23 C22 C21 118.2(5) . .
C23 C22 C28 118.6(4) . .
C21 C22 C28 123.2(4) . .
C24 C23 C22 121.5(4) . .
C24 C23 H23 119.3 . .
C22 C23 H23 119.3 . .
C23 C24 C25 119.5(5) . .
C23 C24 H24 120.2 . .
C25 C24 H24 120.2 . .
C26 C25 C24 121.1(5) . .
C26 C25 H25 119.4 . .
C24 C25 H25 119.4 . .
C25 C26 C21 121.1(4) . .
C25 C26 H26 119.5 . .
C21 C26 H26 119.5 . .
O10 C27 O9 118.5(4) . .
O10 C27 C15 122.9(4) . .
O9 C27 C15 118.6(4) . .
O12 C28 O11 118.3(5) . .
O12 C28 C22 121.0(4) . .
O11 C28 C22 120.7(4) . .
C30 C29 C34 119.7(5) . .
C30 C29 C41 121.6(4) . .
C34 C29 C41 118.7(4) . .
C31 C30 C29 118.6(4) . .
C31 C30 C35 119.4(4) . .
C29 C30 C35 121.5(4) . .
C32 C31 C30 120.6(5) . .
C32 C31 H31 119.7 . .
C30 C31 H31 119.7 . .
C33 C32 C31 119.5(5) . .
C33 C32 H32 120.2 . .
C31 C32 H32 120.2 . .
C34 C33 C32 120.6(4) . .
C34 C33 H33 119.7 . .
C32 C33 H33 119.7 . .
C33 C34 C29 120.8(5) . .
C33 C34 H34 119.6 . .
C29 C34 H34 119.6 . .
C40 C35 C36 119.0(4) . .
C40 C35 C30 118.1(4) . .
C36 C35 C30 122.7(4) . .
C35 C36 C37 119.9(4) . .
C35 C36 C42 121.2(4) . .
C37 C36 C42 118.8(4) . .
C38 C37 C36 120.0(4) . .
C38 C37 H37 120.0 . .
C36 C37 H37 120.0 . .
C39 C38 C37 120.0(4) . .
C39 C38 H38 120.0 . .
C37 C38 H38 120.0 . .
C40 C39 C38 119.8(4) . .
C40 C39 H39 120.1 . .
C38 C39 H39 120.1 . .
C39 C40 C35 121.2(4) . .
C39 C40 H40 119.4 . .
C35 C40 H40 119.4 . .
O13 C41 O14 117.9(4) . .
O13 C41 C29 121.8(4) . .
O14 C41 C29 120.2(4) . .
O15 C42 O16 119.6(4) . .
O15 C42 C36 121.8(4) . .
O16 C42 C36 118.6(5) . .
N1 C43 C44 180.0(7) . .
C43 C44 H44A 109.5 . .
C43 C44 H44B 109.5 . .
H44A C44 H44B 109.5 . .
C43 C44 H44C 109.5 . .
H44A C44 H44C 109.5 . .
H44B C44 H44C 109.5 . .

loop_
_geom_bond_atom_site_label_1
_geom_bond_atom_site_label_2
_geom_bond_distance
_geom_bond_site_symmetry_2
U1 O2 1.753(3) .
U1 O1 1.769(3) .
U1 O6 2.433(3) .
U1 O13 2.461(3) .
U1 O5 2.463(3) .
U1 O14 2.469(3) .
U1 O9 2.477(3) .
U1 O10 2.508(3) .
U2 O4 1.761(3) .
U2 O3 1.769(3) .
U2 O7 2.464(3) .
U2 O11 2.463(3) 2_656
U2 O16 2.469(3) 2_566
U2 O12 2.470(3) 2_656
U2 O15 2.480(3) 2_566
U2 O8 2.489(3) .
Ag1 O9 2.280(3) .
Ag1 O17 2.414(4) .
Ag1 O11 2.477(3) .
Ag1 C10 2.479(4) .
Ag1 C9 2.597(4) .
Ag2A N1 2.206(4) .
Ag2A O14 2.282(3) .
Ag2A O16 2.460(4) .
Ag2A C6 2.714(4) 2_566
Ag2A C5 3.040(5) 2_566
Ag2B O16 2.244(13) .
Ag2B O14 2.404(15) .
Ag2B N1 2.60(3) .
Ag2B C6 2.588(12) 2_566
Ag2B C5 2.69(2) 2_566
O5 C13 1.264(6) .
O6 C13 1.262(5) .
O7 C14 1.252(5) .
O8 C14 1.288(6) .
O9 C27 1.292(5) .
O10 C27 1.254(5) .
O11 C28 1.294(5) .
O11 U2 2.463(3) 2_656
O12 C28 1.259(5) .
O12 U2 2.470(3) 2_656
O13 C41 1.251(5) .
O14 C41 1.294(5) .
O15 C42 1.259(6) .
O15 U2 2.480(3) 2_566
O16 C42 1.287(5) .
O16 U2 2.469(3) 2_566
O17 H17A 0.840(10) .
O17 H17B 0.844(10) .
N1 C43 1.157(6) .
C1 C6 1.406(6) .
C1 C2 1.406(6) .
C1 C13 1.507(6) .
C2 C3 1.384(6) .
C2 C7 1.499(6) .
C3 C4 1.384(6) .
C3 H3 0.9500 .
C4 C5 1.398(6) .
C4 H4 0.9500 .
C5 C6 1.387(6) .
C5 H5 0.9500 .
C6 H6 0.9500 .
C7 C8 1.395(7) .
C7 C12 1.403(6) .
C8 C9 1.409(6) .
C8 C14 1.490(6) .
C9 C10 1.393(6) .
C9 H9 0.9500 .
C10 C11 1.385(7) .
C10 H10 0.9500 .
C11 C12 1.378(6) .
C11 H11 0.9500 .
C12 H12 0.9500 .
C15 C20 1.395(6) .
C15 C16 1.417(5) .
C15 C27 1.478(6) .
C16 C17 1.376(6) .
C16 C21 1.500(6) .
C17 C18 1.398(6) .
C17 H17 0.9500 .
C18 C19 1.389(6) .
C18 H18 0.9500 .
C19 C20 1.368(6) .
C19 H19 0.9500 .
C20 H20 0.9500 .
C21 C26 1.390(7) .
C21 C22 1.425(6) .
C22 C23 1.413(6) .
C22 C28 1.468(7) .
C23 C24 1.366(7) .
C23 H23 0.9500 .
C24 C25 1.375(6) .
C24 H24 0.9500 .
C25 C26 1.372(6) .
C25 H25 0.9500 .
C26 H26 0.9500 .
C29 C30 1.399(7) .
C29 C34 1.404(6) .
C29 C41 1.474(6) .
C30 C31 1.400(7) .
C30 C35 1.500(5) .
C31 C32 1.404(6) .
C31 H31 0.9500 .
C32 C33 1.379(7) .
C32 H32 0.9500 .
C33 C34 1.364(7) .
C33 H33 0.9500 .
C34 H34 0.9500 .
C35 C40 1.393(6) .
C35 C36 1.391(6) .
C36 C37 1.407(6) .
C36 C42 1.486(6) .
C37 C38 1.386(6) .
C37 H37 0.9500 .
C38 C39 1.388(6) .
C38 H38 0.9500 .
C39 C40 1.383(6) .
C39 H39 0.9500 .
C40 H40 0.9500 .
C43 C44 1.441(7) .
C44 H44A 0.9800 .
C44 H44B 0.9800 .
C44 H44C 0.9800 .

loop_
_geom_hbond_atom_site_label_D
_geom_hbond_atom_site_label_H
_geom_hbond_atom_site_label_A
_geom_hbond_distance_DH
_geom_hbond_distance_HA
_geom_hbond_distance_DA
_geom_hbond_angle_DHA
_geom_hbond_site_symmetry_A
O17 H17A O8 0.840(10) 1.935(12) 2.772(5) 174(6) 2_656
